data_4512267
loop_
_publ_author_name
'Clegg, William'
'Holcroft, James M.'

_publ_section_title
;
 Structural Variation in Mellitate Complexes of First-Row Transition
 Metals: What Chance for Design?
;
_journal_issue 12
_journal_name_full 'Crystal Growth &amp; Design'
_journal_page_first 6282
_journal_paper_doi 10.1021/cg5009736
_journal_volume 14
_journal_year 2014
_chemical_formula_moiety 'H12 Co O6 2+,C24 H40 Co5 O44 2-,4 H2 O'
_chemical_formula_sum 'C24 H60 Co6 O54'
_chemical_formula_weight 1566.30
_chemical_name_systematic
;
 ?
;
_space_group_crystal_system triclinic
_space_group_IT_number 2
_space_group_name_Hall '-P 1'
_space_group_name_H-M_alt 'P -1'
_symmetry_space_group_name_Hall '-P 1'
_symmetry_space_group_name_H-M 'P -1'
_atom_sites_solution_hydrogens difmap
_atom_sites_solution_primary direct
_atom_sites_solution_secondary difmap
_audit_creation_method SHELXL-2014
_cell_angle_alpha 84.254(6)
_cell_angle_beta 81.361(7)
_cell_angle_gamma 78.367(6)
_cell_formula_units_Z 1
_cell_length_a 8.7373(7)
_cell_length_b 9.7058(6)
_cell_length_c 15.3909(14)
_cell_measurement_reflns_used 2322
_cell_measurement_temperature 150(2)
_cell_measurement_theta_max 62.21
_cell_measurement_theta_min 2.91
_cell_volume 1260.58(18)
_computing_cell_refinement
;
CrysAlisPro, Oxford Diffraction Ltd.,
Version 1.171.33.66 (release 28-04-2010 CrysAlis171 .NET)
(compiled Apr 28 2010,14:27:37)
;
_computing_data_collection
;
CrysAlisPro, Oxford Diffraction Ltd.,
Version 1.171.33.66 (release 28-04-2010 CrysAlis171 .NET)
(compiled Apr 28 2010,14:27:37)
;
_computing_data_reduction
;
CrysAlisPro, Oxford Diffraction Ltd.,
Version 1.171.33.66 (release 28-04-2010 CrysAlis171 .NET)
(compiled Apr 28 2010,14:27:37)
;
_computing_molecular_graphics 'Bruker SHELXTL'
_computing_publication_material 'Bruker SHELXTL and local programs'
_computing_structure_refinement 'SHELXL-2014 (Sheldrick, 2014)'
_computing_structure_solution 'Bruker SHELXTL'
_diffrn_ambient_temperature 150(2)
_diffrn_detector_area_resol_mean 10.3968
_diffrn_measured_fraction_theta_full 0.846
_diffrn_measured_fraction_theta_max 0.968
_diffrn_measurement_device_type 'Oxford Diffraction Gemini A Ultra'
_diffrn_measurement_method '\w scans'
_diffrn_radiation_type CuK\a
_diffrn_radiation_wavelength 1.54184
_diffrn_reflns_av_R_equivalents 0.0518
_diffrn_reflns_av_unetI/netI 0.0844
_diffrn_reflns_Laue_measured_fraction_full 0.846
_diffrn_reflns_Laue_measured_fraction_max 0.968
_diffrn_reflns_limit_h_max 9
_diffrn_reflns_limit_h_min -9
_diffrn_reflns_limit_k_max 9
_diffrn_reflns_limit_k_min -11
_diffrn_reflns_limit_l_max 17
_diffrn_reflns_limit_l_min -17
_diffrn_reflns_number 6776
_diffrn_reflns_point_group_measured_fraction_full 0.846
_diffrn_reflns_point_group_measured_fraction_max 0.968
_diffrn_reflns_theta_full 67.684
_diffrn_reflns_theta_max 62.298
_diffrn_reflns_theta_min 2.912
_diffrn_source 'sealed tube with Enhance Ultra optics'
_exptl_absorpt_coefficient_mu 16.422
_exptl_absorpt_correction_T_max 0.50
_exptl_absorpt_correction_T_min 0.20
_exptl_absorpt_correction_type multi-scan
_exptl_absorpt_process_details
;
CrysAlisPro, Oxford Diffraction Ltd.,
Version 1.171.33.66 (release 28-04-2010 CrysAlis171 .NET)
(compiled Apr 28 2010,14:27:37)
Empirical absorption correction using spherical harmonics,
 implemented in SCALE3 ABSPACK scaling algorithm.
;
_exptl_crystal_colour pink
_exptl_crystal_density_diffrn 2.063
_exptl_crystal_density_method 'not measured'
_exptl_crystal_description plate
_exptl_crystal_F_000 798
_exptl_crystal_size_max 0.50
_exptl_crystal_size_mid 0.50
_exptl_crystal_size_min 0.05
_refine_diff_density_max 0.975
_refine_diff_density_min -0.597
_refine_diff_density_rms 0.111
_refine_ls_extinction_method none
_refine_ls_goodness_of_fit_ref 0.983
_refine_ls_hydrogen_treatment refxyz
_refine_ls_matrix_type full
_refine_ls_number_parameters 472
_refine_ls_number_reflns 3862
_refine_ls_number_restraints 864
_refine_ls_restrained_S_all 0.891
_refine_ls_R_factor_all 0.0799
_refine_ls_R_factor_gt 0.0498
_refine_ls_shift/su_max 0.001
_refine_ls_shift/su_mean 0.000
_refine_ls_structure_factor_coef Fsqd
_refine_ls_weighting_details 'w=1/[\s^2^(Fo^2^)+(0.0691P)^2^] where P=(Fo^2^+2Fc^2^)/3'
_refine_ls_weighting_scheme calc
_refine_ls_wR_factor_gt 0.1158
_refine_ls_wR_factor_ref 0.1273
_reflns_Friedel_coverage 0.000
_reflns_number_gt 2667
_reflns_number_total 3862
_reflns_threshold_expression 'I > 2\s(I)'
_cod_data_source_file cg5009736_si_001.cif
_cod_data_source_block jmh107
_cod_depositor_comments 'Adding full bibliography for 4512266--4512273.cif.'
_cod_database_code 4512267
_shelx_space_group_comment
;
The symmetry employed for this shelxl refinement is uniquely defined
by the following loop, which should always be used as a source of
symmetry information in preference to the above space-group names.
They are only intended as comments.
;
_shelx_estimated_absorpt_t_min 0.045
_shelx_estimated_absorpt_t_max 0.494
_shelxl_version_number 2014-3

loop_
_space_group_symop_operation_xyz
'x, y, z'
'-x, -y, -z'

loop_
_atom_site_label
_atom_site_type_symbol
_atom_site_fract_x
_atom_site_fract_y
_atom_site_fract_z
_atom_site_U_iso_or_equiv
_atom_site_adp_type
_atom_site_occupancy
_atom_site_site_symmetry_order
_atom_site_calc_flag
_atom_site_refinement_flags_posn
_atom_site_refinement_flags_adp
_atom_site_refinement_flags_occupancy
Co1 Co 0.77505(11) 0.24847(10) -0.10639(7) 0.0144(3) Uani 1 1 d . . .
Co2 Co 0.94773(11) 0.32136(10) 0.20019(7) 0.0150(3) Uani 1 1 d . . .
Co3 Co 0.0000 0.0000 0.5000 0.0172(4) Uani 1 2 d S . P
Co4 Co 0.5000 0.5000 0.5000 0.0164(4) Uani 1 2 d S . P
C1 C 0.4523(7) 0.3260(6) 0.1902(4) 0.0101(10) Uani 1 1 d . U .
C2 C 0.3359(6) 0.3038(6) 0.2619(4) 0.0097(10) Uani 1 1 d . U .
C3 C 0.3476(7) 0.1741(6) 0.3106(4) 0.0103(10) Uani 1 1 d . U .
C4 C 0.4724(7) 0.0657(6) 0.2889(4) 0.0119(11) Uani 1 1 d . U .
C5 C 0.5903(7) 0.0856(6) 0.2185(4) 0.0131(11) Uani 1 1 d . U .
C6 C 0.5795(7) 0.2163(6) 0.1701(4) 0.0106(10) Uani 1 1 d . U .
C7 C 0.4409(7) 0.4697(6) 0.1403(4) 0.0110(11) Uani 1 1 d . U .
C8 C 0.2028(7) 0.4230(6) 0.2902(4) 0.0123(11) Uani 1 1 d . U .
C9 C 0.2269(7) 0.1603(6) 0.3908(4) 0.0144(11) Uani 1 1 d . U .
C10 C 0.4812(7) -0.0758(6) 0.3425(4) 0.0138(12) Uani 1 1 d . U .
C11 C 0.7350(7) -0.0286(6) 0.2006(4) 0.0139(12) Uani 1 1 d . U .
C12 C 0.7027(7) 0.2374(5) 0.0927(4) 0.0083(10) Uani 1 1 d . U .
O1 O 0.5610(5) 0.5177(4) 0.1178(3) 0.0182(10) Uani 1 1 d . U .
O2 O 0.3012(4) 0.5336(4) 0.1294(3) 0.0129(9) Uani 1 1 d . U .
O3 O 0.2367(5) 0.5223(4) 0.3249(3) 0.0142(9) Uani 1 1 d . U .
O4 O 0.0643(5) 0.4134(4) 0.2820(3) 0.0140(9) Uani 1 1 d . U .
O5 O 0.2188(5) 0.2390(4) 0.4513(3) 0.0191(10) Uani 1 1 d . U .
O6 O 0.1381(5) 0.0712(4) 0.3901(3) 0.0160(9) Uani 1 1 d . U .
O7 O 0.4571(5) -0.0707(4) 0.4241(3) 0.0219(10) Uani 1 1 d . U .
O8 O 0.5141(5) -0.1849(4) 0.3014(3) 0.0240(11) Uani 1 1 d . U .
O9 O 0.7681(5) -0.0701(4) 0.1244(3) 0.0201(10) Uani 1 1 d . U .
O10 O 0.8144(5) -0.0709(4) 0.2633(3) 0.0222(10) Uani 1 1 d . U .
O11 O 0.6548(5) 0.2414(4) 0.0184(3) 0.0138(9) Uani 1 1 d . U .
O12 O 0.8376(4) 0.2467(4) 0.1043(3) 0.0133(9) Uani 1 1 d . U .
O13 O 0.5648(6) 0.2068(5) -0.1409(3) 0.0314(12) Uani 1 1 d D . .
H13A H 0.548(7) 0.171(6) -0.187(3) 0.038 Uiso 1 1 d D U .
H13B H 0.498(6) 0.283(4) -0.131(4) 0.038 Uiso 1 1 d D U .
O14 O 0.8576(6) 0.0274(5) -0.0808(4) 0.0413(15) Uani 1 1 d D . .
H14A H 0.934(6) 0.053(7) -0.061(4) 0.050 Uiso 1 1 d D U .
H14B H 0.825(8) -0.039(6) -0.047(4) 0.050 Uiso 1 1 d D U .
O15 O 0.9896(5) 0.2821(5) -0.0713(3) 0.0241(11) Uani 1 1 d D . .
H15A H 1.060(6) 0.209(4) -0.084(3) 0.029 Uiso 1 1 d D U .
H15B H 0.995(7) 0.308(6) -0.020(2) 0.029 Uiso 1 1 d D U .
O16 O 0.8855(5) 0.2278(4) -0.2340(3) 0.0225(11) Uani 1 1 d D . .
H16A H 0.855(6) 0.300(4) -0.268(3) 0.027 Uiso 1 1 d D U .
H16B H 0.9867(18) 0.205(6) -0.241(4) 0.027 Uiso 1 1 d D U .
O17 O 0.7670(5) 0.3141(5) 0.3050(3) 0.0236(11) Uani 1 1 d D . .
H17A H 0.696(6) 0.382(4) 0.325(4) 0.028 Uiso 1 1 d D U .
H17B H 0.763(7) 0.238(3) 0.338(3) 0.028 Uiso 1 1 d D U .
O18 O 0.8360(5) 0.5275(4) 0.1692(3) 0.0236(11) Uani 1 1 d D . .
H18A H 0.740(3) 0.536(6) 0.159(4) 0.028 Uiso 1 1 d D U .
H18B H 0.840(6) 0.574(6) 0.213(3) 0.028 Uiso 1 1 d D U .
O19 O 1.1232(5) 0.3460(4) 0.0946(3) 0.0213(10) Uani 1 1 d D . .
H19A H 1.162(6) 0.419(4) 0.101(4) 0.026 Uiso 1 1 d D U .
H19B H 1.196(5) 0.281(4) 0.072(4) 0.026 Uiso 1 1 d D U .
O20 O 1.0423(6) 0.1128(4) 0.2320(3) 0.0260(11) Uani 1 1 d D . .
H20A H 1.079(7) 0.077(5) 0.280(2) 0.031 Uiso 1 1 d D U .
H20B H 1.072(7) 0.056(5) 0.191(2) 0.031 Uiso 1 1 d D U .
O21 O -0.0585(5) 0.1969(4) 0.5490(3) 0.0220(11) Uani 1 1 d D . .
H21A H 0.032(3) 0.221(5) 0.545(4) 0.026 Uiso 1 1 d D U .
H21B H -0.132(4) 0.271(3) 0.554(4) 0.026 Uiso 1 1 d D U .
O22 O -0.2047(5) 0.0458(5) 0.4254(3) 0.0218(10) Uani 1 1 d D . .
H22A H -0.289(5) 0.041(6) 0.462(3) 0.026 Uiso 1 1 d D U .
H22B H -0.197(6) -0.010(5) 0.384(3) 0.026 Uiso 1 1 d D U .
O23 O 0.2488(5) 0.5433(5) 0.5028(3) 0.0249(11) Uani 1 1 d D . .
H23A H 0.232(8) 0.482(5) 0.546(2) 0.030 Uiso 1 1 d D U .
H23B H 0.228(8) 0.516(6) 0.455(2) 0.030 Uiso 1 1 d D U .
O24 O 0.4984(5) 0.2994(4) 0.4729(3) 0.0219(11) Uani 1 1 d D . .
H24A H 0.521(6) 0.230(4) 0.511(3) 0.026 Uiso 1 1 d D U .
H24B H 0.415(5) 0.293(6) 0.452(4) 0.026 Uiso 1 1 d D U .
O25 O 0.4785(5) 0.4532(4) 0.6388(3) 0.0194(10) Uani 1 1 d D . .
H25A H 0.555(5) 0.472(5) 0.662(4) 0.023 Uiso 1 1 d D U .
H25B H 0.473(7) 0.365(2) 0.650(4) 0.023 Uiso 1 1 d D U .
O26 O 0.6415(6) -0.1419(6) -0.0192(3) 0.0327(13) Uani 1 1 d D . .
H26A H 0.660(7) -0.132(8) 0.0331(18) 0.039 Uiso 1 1 d D U .
H26B H 0.556(5) -0.175(7) -0.016(4) 0.039 Uiso 1 1 d D U .
O27 O 0.1460(6) 0.3682(5) 0.6341(3) 0.0324(12) Uani 1 1 d D . .
H27B H 0.214(7) 0.306(5) 0.659(4) 0.039 Uiso 1 1 d D U .
H27A H 0.114(7) 0.439(4) 0.666(3) 0.039 Uiso 1 1 d D U .

loop_
_atom_site_aniso_label
_atom_site_aniso_U_11
_atom_site_aniso_U_22
_atom_site_aniso_U_33
_atom_site_aniso_U_23
_atom_site_aniso_U_13
_atom_site_aniso_U_12
Co1 0.0148(6) 0.0110(5) 0.0152(6) 0.0015(4) 0.0023(4) -0.0019(4)
Co2 0.0132(5) 0.0143(5) 0.0179(6) -0.0006(4) -0.0012(4) -0.0041(4)
Co3 0.0169(8) 0.0153(7) 0.0180(9) 0.0027(6) 0.0025(6) -0.0051(6)
Co4 0.0165(8) 0.0140(7) 0.0191(9) 0.0005(6) -0.0019(6) -0.0046(6)
C1 0.012(2) 0.009(2) 0.011(2) 0.0023(18) -0.0049(18) -0.0055(17)
C2 0.009(2) 0.011(2) 0.012(2) 0.0005(18) -0.0032(18) -0.0077(17)
C3 0.009(2) 0.012(2) 0.013(2) 0.0015(18) -0.0056(18) -0.0065(17)
C4 0.011(2) 0.009(2) 0.016(2) 0.0031(18) -0.0024(19) -0.0057(17)
C5 0.013(2) 0.010(2) 0.017(2) 0.0032(19) -0.0027(19) -0.0049(18)
C6 0.012(2) 0.010(2) 0.012(2) 0.0000(18) -0.0042(18) -0.0042(17)
C7 0.014(2) 0.009(2) 0.011(2) 0.001(2) -0.004(2) -0.0040(18)
C8 0.012(2) 0.012(2) 0.013(2) 0.006(2) -0.003(2) -0.0055(19)
C9 0.009(2) 0.016(2) 0.017(2) 0.007(2) -0.004(2) -0.0020(19)
C10 0.012(3) 0.011(2) 0.018(3) 0.005(2) -0.004(2) -0.003(2)
C11 0.011(2) 0.010(2) 0.022(3) 0.001(2) -0.002(2) -0.008(2)
C12 0.009(2) 0.004(2) 0.012(2) 0.0017(19) 0.0010(18) -0.0051(18)
O1 0.012(2) 0.013(2) 0.030(3) 0.0040(19) 0.0008(18) -0.0083(17)
O2 0.0098(19) 0.0116(19) 0.017(2) 0.0068(17) -0.0032(16) -0.0032(15)
O3 0.012(2) 0.012(2) 0.020(2) -0.0019(17) -0.0044(18) -0.0034(16)
O4 0.0118(19) 0.0147(19) 0.016(2) 0.0008(17) -0.0018(17) -0.0040(16)
O5 0.019(2) 0.023(2) 0.016(2) -0.0027(19) 0.0050(18) -0.0091(18)
O6 0.014(2) 0.018(2) 0.017(2) 0.0037(17) 0.0000(17) -0.0083(16)
O7 0.034(3) 0.015(2) 0.014(2) 0.0038(18) -0.0029(19) -0.0026(19)
O8 0.038(3) 0.013(2) 0.020(3) -0.0002(18) -0.002(2) -0.0061(19)
O9 0.015(2) 0.023(2) 0.021(2) -0.0028(19) -0.0009(19) -0.0011(18)
O10 0.016(2) 0.025(2) 0.022(2) -0.003(2) -0.0027(18) 0.0046(19)
O11 0.011(2) 0.014(2) 0.015(2) 0.0005(17) 0.0025(16) -0.0033(16)
O12 0.0099(19) 0.018(2) 0.013(2) -0.0015(17) 0.0014(16) -0.0063(16)
O13 0.036(3) 0.039(3) 0.024(3) -0.003(2) -0.001(2) -0.021(2)
O14 0.050(4) 0.017(3) 0.046(4) 0.008(2) 0.019(3) -0.002(2)
O15 0.018(3) 0.031(3) 0.021(3) -0.004(2) 0.000(2) -0.002(2)
O16 0.019(2) 0.019(2) 0.023(3) 0.004(2) 0.005(2) 0.002(2)
O17 0.019(2) 0.022(2) 0.027(3) 0.002(2) 0.003(2) -0.002(2)
O18 0.020(3) 0.015(2) 0.035(3) -0.003(2) -0.007(2) 0.002(2)
O19 0.019(2) 0.018(2) 0.028(3) -0.007(2) -0.001(2) -0.0050(19)
O20 0.040(3) 0.012(2) 0.025(3) -0.003(2) -0.012(2) 0.004(2)
O21 0.017(2) 0.016(2) 0.033(3) -0.002(2) 0.002(2) -0.0063(19)
O22 0.018(3) 0.025(3) 0.021(3) 0.000(2) 0.002(2) -0.005(2)
O23 0.023(3) 0.028(3) 0.023(3) 0.004(2) -0.002(2) -0.007(2)
O24 0.027(3) 0.012(2) 0.027(3) 0.004(2) -0.007(2) -0.006(2)
O25 0.021(3) 0.016(2) 0.024(3) 0.000(2) -0.006(2) -0.0087(19)
O26 0.022(3) 0.048(3) 0.032(3) -0.016(3) 0.009(2) -0.018(2)
O27 0.032(3) 0.024(3) 0.035(3) -0.005(2) 0.010(2) -0.002(2)

loop_
_atom_type_symbol
_atom_type_description
_atom_type_scat_dispersion_real
_atom_type_scat_dispersion_imag
_atom_type_scat_source
C C 0.0181 0.0091 'International Tables Vol C Tables 4.2.6.8 and 6.1.1.4'
H H 0.0000 0.0000 'International Tables Vol C Tables 4.2.6.8 and 6.1.1.4'
O O 0.0492 0.0322 'International Tables Vol C Tables 4.2.6.8 and 6.1.1.4'
Co Co -2.3653 3.6143 'International Tables Vol C Tables 4.2.6.8 and 6.1.1.4'

loop_
_geom_angle_atom_site_label_1
_geom_angle_atom_site_label_2
_geom_angle_atom_site_label_3
_geom_angle
_geom_angle_site_symmetry_1
_geom_angle_site_symmetry_3
O2 Co1 O11 93.88(16) 2_665 .
O2 Co1 O13 91.58(18) 2_665 .
O2 Co1 O14 178.4(2) 2_665 .
O2 Co1 O15 90.57(16) 2_665 .
O2 Co1 O16 92.63(16) 2_665 .
O11 Co1 O13 82.98(18) . .
O11 Co1 O14 85.79(18) . .
O11 Co1 O15 97.05(17) . .
O11 Co1 O16 171.43(17) . .
O13 Co1 O14 90.0(2) . .
O13 Co1 O15 177.85(19) . .
O13 Co1 O16 91.27(19) . .
O14 Co1 O15 87.9(2) . .
O14 Co1 O16 87.86(19) . .
O15 Co1 O16 88.45(19) . .
O4 Co2 O12 172.81(15) 1_655 .
O4 Co2 O17 88.12(18) 1_655 .
O4 Co2 O18 85.03(17) 1_655 .
O4 Co2 O19 90.25(17) 1_655 .
O4 Co2 O20 97.93(17) 1_655 .
O12 Co2 O17 97.16(17) . .
O12 Co2 O18 90.34(17) . .
O12 Co2 O19 84.11(16) . .
O12 Co2 O20 87.00(17) . .
O17 Co2 O18 87.23(18) . .
O17 Co2 O19 175.47(17) . .
O17 Co2 O20 89.80(19) . .
O18 Co2 O19 88.42(18) . .
O18 Co2 O20 175.7(2) . .
O19 Co2 O20 94.61(19) . .
O6 Co3 O6 180.00(19) . 2_556
O6 Co3 O21 92.46(16) . .
O6 Co3 O21 87.54(16) . 2_556
O6 Co3 O21 87.54(16) 2_556 .
O6 Co3 O21 92.46(16) 2_556 2_556
O6 Co3 O22 89.46(16) . .
O6 Co3 O22 90.54(16) 2_556 .
O6 Co3 O22 90.54(16) . 2_556
O6 Co3 O22 89.46(16) 2_556 2_556
O21 Co3 O21 180.0 . 2_556
O21 Co3 O22 91.72(17) . .
O21 Co3 O22 88.28(17) 2_556 .
O21 Co3 O22 88.28(17) . 2_556
O21 Co3 O22 91.72(17) 2_556 2_556
O22 Co3 O22 180.0 . 2_556
O23 Co4 O23 180.0 . 2_666
O23 Co4 O24 87.79(18) . .
O23 Co4 O24 92.21(17) 2_666 .
O23 Co4 O24 87.79(18) 2_666 2_666
O23 Co4 O24 92.21(17) . 2_666
O23 Co4 O25 91.49(17) . .
O23 Co4 O25 91.49(17) 2_666 2_666
O23 Co4 O25 88.51(17) 2_666 .
O23 Co4 O25 88.51(17) . 2_666
O24 Co4 O24 180.0(2) . 2_666
O24 Co4 O25 94.25(17) . .
O24 Co4 O25 85.75(17) . 2_666
O24 Co4 O25 94.25(17) 2_666 2_666
O24 Co4 O25 85.75(17) 2_666 .
O25 Co4 O25 180.0 . 2_666
C2 C1 C6 118.8(5) . .
C2 C1 C7 119.5(5) . .
C6 C1 C7 121.6(5) . .
C1 C2 C3 120.3(5) . .
C1 C2 C8 120.5(5) . .
C3 C2 C8 119.0(5) . .
C2 C3 C4 120.2(5) . .
C2 C3 C9 117.9(5) . .
C4 C3 C9 121.8(5) . .
C3 C4 C5 120.5(5) . .
C3 C4 C10 119.1(5) . .
C5 C4 C10 120.4(5) . .
C4 C5 C6 119.4(5) . .
C4 C5 C11 120.3(5) . .
C6 C5 C11 120.1(5) . .
C1 C6 C5 120.8(5) . .
C1 C6 C12 119.4(5) . .
C5 C6 C12 119.8(5) . .
C1 C7 O1 118.9(5) . .
C1 C7 O2 115.4(5) . .
O1 C7 O2 125.6(5) . .
C2 C8 O3 117.6(5) . .
C2 C8 O4 118.6(5) . .
O3 C8 O4 123.8(5) . .
C3 C9 O5 117.9(5) . .
C3 C9 O6 117.0(5) . .
O5 C9 O6 125.0(6) . .
C4 C10 O7 116.0(5) . .
C4 C10 O8 117.7(5) . .
O7 C10 O8 126.3(5) . .
C5 C11 O9 117.5(6) . .
C5 C11 O10 116.9(5) . .
O9 C11 O10 125.5(5) . .
C6 C12 O11 113.8(5) . .
C6 C12 O12 120.6(5) . .
O11 C12 O12 125.6(5) . .
Co1 O2 C7 126.7(4) 2_665 .
Co2 O4 C8 138.7(4) 1_455 .
Co3 O6 C9 124.4(4) . .
Co1 O11 C12 130.4(4) . .
Co2 O12 C12 138.0(4) . .
Co1 O13 H13A 131(5) . .
Co1 O13 H13B 103(4) . .
H13A O13 H13B 111(2) . .
Co1 O14 H14A 85(5) . .
Co1 O14 H14B 136(5) . .
H14A O14 H14B 111(2) . .
Co1 O15 H15A 107(4) . .
Co1 O15 H15B 122(4) . .
H15A O15 H15B 111(2) . .
Co1 O16 H16A 112(4) . .
Co1 O16 H16B 116(4) . .
H16A O16 H16B 111(2) . .
Co2 O17 H17A 129(3) . .
Co2 O17 H17B 120(3) . .
H17A O17 H17B 111(2) . .
Co2 O18 H18A 115(4) . .
Co2 O18 H18B 106(4) . .
H18A O18 H18B 111(2) . .
Co2 O19 H19A 109(4) . .
Co2 O19 H19B 127(4) . .
H19A O19 H19B 111(2) . .
Co2 O20 H20A 128(4) . .
Co2 O20 H20B 119(4) . .
H20A O20 H20B 111(2) . .
Co3 O21 H21A 102(3) . .
Co3 O21 H21B 143(4) . .
H21A O21 H21B 110(2) . .
Co3 O22 H22A 109(4) . .
Co3 O22 H22B 113(4) . .
H22A O22 H22B 110(2) . .
Co4 O23 H23A 95(5) . .
Co4 O23 H23B 108(5) . .
H23A O23 H23B 110(2) . .
Co4 O24 H24A 120(4) . .
Co4 O24 H24B 113(4) . .
H24A O24 H24B 110(2) . .
Co4 O25 H25A 113(4) . .
Co4 O25 H25B 108(4) . .
H25A O25 H25B 110(2) . .
H26A O26 H26B 110(2) . .
H27B O27 H27A 110(2) . .

loop_
_geom_bond_atom_site_label_1
_geom_bond_atom_site_label_2
_geom_bond_distance
_geom_bond_site_symmetry_2
Co1 O2 2.097(4) 2_665
Co1 O11 2.049(4) .
Co1 O13 2.111(5) .
Co1 O14 2.138(5) .
Co1 O15 2.121(5) .
Co1 O16 2.064(5) .
Co2 O4 2.097(4) 1_655
Co2 O12 2.134(4) .
Co2 O17 2.087(4) .
Co2 O18 2.085(4) .
Co2 O19 2.091(5) .
Co2 O20 2.066(4) .
Co3 O6 2.070(4) .
Co3 O6 2.070(4) 2_556
Co3 O21 2.064(4) .
Co3 O21 2.064(4) 2_556
Co3 O22 2.215(5) .
Co3 O22 2.215(5) 2_556
Co4 O23 2.145(5) .
Co4 O23 2.145(5) 2_666
Co4 O24 2.035(4) .
Co4 O24 2.035(4) 2_666
Co4 O25 2.128(4) .
Co4 O25 2.128(4) 2_666
C1 C2 1.415(8) .
C1 C6 1.397(8) .
C1 C7 1.516(8) .
C2 C3 1.393(8) .
C2 C8 1.511(8) .
C3 C4 1.381(8) .
C3 C9 1.512(8) .
C4 C5 1.405(8) .
C4 C10 1.524(8) .
C5 C6 1.399(8) .
C5 C11 1.515(8) .
C6 C12 1.509(8) .
C7 O1 1.222(7) .
C7 O2 1.280(7) .
C8 O3 1.253(7) .
C8 O4 1.258(7) .
C9 O5 1.248(7) .
C9 O6 1.275(7) .
C10 O7 1.245(7) .
C10 O8 1.250(7) .
C11 O9 1.252(7) .
C11 O10 1.261(7) .
C12 O11 1.269(7) .
C12 O12 1.240(6) .
O2 Co1 2.097(4) 2_665
O4 Co2 2.097(4) 1_455
O13 H13A 0.860(14) .
O13 H13B 0.859(14) .
O14 H14A 0.861(14) .
O14 H14B 0.858(14) .
O15 H15A 0.862(14) .
O15 H15B 0.857(14) .
O16 H16A 0.858(14) .
O16 H16B 0.860(14) .
O17 H17A 0.859(14) .
O17 H17B 0.859(14) .
O18 H18A 0.860(14) .
O18 H18B 0.856(14) .
O19 H19A 0.858(14) .
O19 H19B 0.860(14) .
O20 H20A 0.859(14) .
O20 H20B 0.859(14) .
O21 H21A 0.862(14) .
O21 H21B 0.862(14) .
O22 H22A 0.861(14) .
O22 H22B 0.863(14) .
O23 H23A 0.862(14) .
O23 H23B 0.864(14) .
O24 H24A 0.860(14) .
O24 H24B 0.861(14) .
O25 H25A 0.861(14) .
O25 H25B 0.862(14) .
O26 H26A 0.862(14) .
O26 H26B 0.861(14) .
O27 H27B 0.861(14) .
O27 H27A 0.861(14) .

loop_
_geom_hbond_atom_site_label_D
_geom_hbond_atom_site_label_H
_geom_hbond_atom_site_label_A
_geom_hbond_distance_DH
_geom_hbond_distance_HA
_geom_hbond_distance_DA
_geom_hbond_angle_DHA
_geom_hbond_site_symmetry_A
O13 H13A O8 0.860(14) 1.91(3) 2.701(6) 153(6) 2_655
O13 H13B O1 0.859(14) 1.92(3) 2.715(6) 154(6) 2_665
O14 H14A O15 0.861(14) 2.35(5) 2.955(7) 127(6) .
O14 H14B O9 0.858(14) 2.60(5) 3.231(7) 131(6) .
O14 H14B O26 0.858(14) 2.03(4) 2.751(7) 142(6) .
O15 H15A O9 0.862(14) 1.876(19) 2.728(6) 170(6) 2_755
O15 H15B O12 0.857(14) 2.29(6) 2.846(6) 123(5) .
O15 H15B O19 0.857(14) 2.32(3) 3.125(6) 156(5) .
O16 H16A O3 0.858(14) 1.929(18) 2.776(6) 169(6) 2_665
O16 H16B O10 0.860(14) 1.96(3) 2.751(6) 153(6) 2_755
O17 H17A O25 0.859(14) 2.030(16) 2.886(6) 174(6) 2_666
O17 H17B O22 0.859(14) 2.182(19) 3.031(6) 170(6) 1_655
O18 H18A O1 0.860(14) 1.822(19) 2.662(6) 165(5) .
O18 H18B O4 0.856(14) 2.54(5) 2.826(6) 101(4) 1_655
O18 H18B O27 0.856(14) 2.50(2) 3.322(7) 161(6) 2_666
O19 H19A O2 0.858(14) 1.93(2) 2.758(6) 161(6) 1_655
O19 H19B O26 0.860(14) 1.897(16) 2.756(6) 178(5) 2_755
O20 H20A O6 0.859(14) 1.84(2) 2.657(6) 158(5) 1_655
O20 H20B O14 0.859(14) 1.912(19) 2.753(7) 166(6) 2_755
O21 H21A O5 0.862(14) 2.03(4) 2.735(6) 138(6) .
O21 H21A O27 0.862(14) 2.51(5) 3.165(7) 133(5) .
O21 H21B O23 0.862(14) 2.07(4) 2.840(6) 149(6) 2_566
O22 H22A O7 0.861(14) 2.12(2) 2.942(6) 160(5) 2_556
O22 H22B O10 0.863(14) 1.99(3) 2.811(6) 159(6) 1_455
O23 H23A O27 0.862(14) 1.83(2) 2.676(7) 166(7) .
O23 H23B O3 0.864(14) 1.98(3) 2.784(6) 154(5) .
O24 H24A O7 0.860(14) 1.75(2) 2.594(6) 167(5) 2_656
O24 H24B O5 0.861(14) 1.89(3) 2.698(6) 156(5) .
O25 H25A O3 0.861(14) 1.87(3) 2.691(6) 158(6) 2_666
O25 H25B O8 0.862(14) 1.82(2) 2.665(6) 164(5) 2_656
O26 H26A O9 0.862(14) 2.01(2) 2.819(7) 157(5) .
O26 H26B O11 0.861(14) 2.079(16) 2.938(6) 175(6) 2_655
O26 H26B O13 0.861(14) 2.51(5) 2.921(7) 110(4) 2_655
O27 H27B O8 0.861(14) 2.56(3) 3.371(7) 157(7) 2_656
O27 H27B O10 0.861(14) 2.51(6) 3.128(6) 130(6) 2_656
O27 H27A O4 0.861(14) 2.02(3) 2.793(6) 150(6) 2_566

loop_
_geom_torsion_atom_site_label_1
_geom_torsion_atom_site_label_2
_geom_torsion_atom_site_label_3
_geom_torsion_atom_site_label_4
_geom_torsion
_geom_torsion_site_symmetry_4
C6 C1 C2 C3 -0.8(8) .
C6 C1 C2 C8 175.4(5) .
C7 C1 C2 C3 -177.6(5) .
C7 C1 C2 C8 -1.4(8) .
C1 C2 C3 C4 -0.5(8) .
C1 C2 C3 C9 175.2(5) .
C8 C2 C3 C4 -176.7(5) .
C8 C2 C3 C9 -1.1(8) .
C2 C3 C4 C5 1.1(9) .
C2 C3 C4 C10 -179.2(5) .
C9 C3 C4 C5 -174.4(5) .
C9 C3 C4 C10 5.2(9) .
C3 C4 C5 C6 -0.5(9) .
C3 C4 C5 C11 174.0(5) .
C10 C4 C5 C6 179.9(5) .
C10 C4 C5 C11 -5.7(9) .
C2 C1 C6 C5 1.4(9) .
C2 C1 C6 C12 178.7(5) .
C7 C1 C6 C5 178.2(5) .
C7 C1 C6 C12 -4.5(8) .
C4 C5 C6 C1 -0.8(9) .
C4 C5 C6 C12 -178.1(5) .
C11 C5 C6 C1 -175.3(5) .
C11 C5 C6 C12 7.5(9) .
C2 C1 C7 O1 138.9(6) .
C2 C1 C7 O2 -37.6(8) .
C6 C1 C7 O1 -37.8(8) .
C6 C1 C7 O2 145.6(6) .
C1 C2 C8 O3 -69.1(8) .
C1 C2 C8 O4 114.7(6) .
C3 C2 C8 O3 107.2(6) .
C3 C2 C8 O4 -69.0(7) .
C2 C3 C9 O5 -60.3(7) .
C2 C3 C9 O6 117.8(6) .
C4 C3 C9 O5 115.3(7) .
C4 C3 C9 O6 -66.6(8) .
C3 C4 C10 O7 -46.4(8) .
C3 C4 C10 O8 134.7(6) .
C5 C4 C10 O7 133.2(6) .
C5 C4 C10 O8 -45.6(8) .
C4 C5 C11 O9 126.4(6) .
C4 C5 C11 O10 -55.5(8) .
C6 C5 C11 O9 -59.2(8) .
C6 C5 C11 O10 118.9(6) .
C1 C6 C12 O11 -71.2(7) .
C1 C6 C12 O12 110.1(6) .
C5 C6 C12 O11 106.1(6) .
C5 C6 C12 O12 -72.6(7) .
C1 C7 O2 Co1 156.7(4) 2_665
O1 C7 O2 Co1 -19.6(9) 2_665
C2 C8 O4 Co2 -29.8(9) 1_455
O3 C8 O4 Co2 154.2(4) 1_455
C3 C9 O6 Co3 165.7(3) .
O5 C9 O6 Co3 -16.3(8) .
C6 C12 O11 Co1 -173.4(3) .
O12 C12 O11 Co1 5.2(8) .
C6 C12 O12 Co2 -31.1(8) .
O11 C12 O12 Co2 150.3(4) .
